data_7041733
loop_
_publ_author_name
'Sharma, Alpesh K.'
'Joshi, Hemant'
'Bhaskar, Renu'
'Singh, Ajai K.'

_publ_section_title
;
 Complexes of (\h(5)-Cp*)Ir(iii) with
 1-benzyl-3-phenylthio/selenomethyl-1,3-dihydrobenzoimidazole-2-thione/selenone:
 catalyst for oxidation and 1,2-substituted benzimidazole synthesis.
;
_journal_issue 7
_journal_name_full 'Dalton transactions (Cambridge, England : 2003)'
_journal_page_first 2228
_journal_page_last 2237
_journal_paper_doi 10.1039/c6dt04271f
_journal_volume 46
_journal_year 2017
_chemical_formula_moiety 'C31 H33 Cl Ir N2 S Se, F6 P'
_chemical_formula_sum 'C31 H33 Cl F6 Ir N2 P S Se'
_chemical_formula_weight 917.25
_space_group_crystal_system monoclinic
_space_group_IT_number 14
_space_group_name_Hall '-P 2yn'
_space_group_name_H-M_alt 'P 1 21/n 1'
_symmetry_space_group_name_Hall '-P 2yn'
_symmetry_space_group_name_H-M 'P 1 21/n 1'
_atom_sites_solution_hydrogens geom
_audit_block_doi 10.5517/ccdc.csd.cc1m9vyq
_audit_creation_date 2016-12-21
_audit_creation_method
;
Olex2 1.2-beta
(compiled 2016.02.19 svn.r3266 for OlexSys, GUI svn.r5155)
;
_audit_update_record
;
2016-12-26 deposited with the CCDC.
2017-01-16 downloaded from the CCDC.
;
_cell_angle_alpha 90
_cell_angle_beta 91.680(3)
_cell_angle_gamma 90
_cell_formula_units_Z 4
_cell_length_a 8.0837(16)
_cell_length_b 19.099(4)
_cell_length_c 22.104(4)
_cell_measurement_reflns_used 4005
_cell_measurement_temperature 293(2)
_cell_measurement_theta_max 19.718
_cell_measurement_theta_min 2.130
_cell_volume 3411.2(12)
_computing_cell_refinement 'SAINT v6.28A (Bruker, 2002)'
_computing_data_reduction 'SAINT v6.28A (Bruker, 2002)'
_computing_molecular_graphics 'Olex2 (Dolomanov et al., 2009)'
_computing_publication_material 'Olex2 (Dolomanov et al., 2009)'
_computing_structure_refinement 'ShelXL (Sheldrick, 2015)'
_diffrn_ambient_temperature 293(2)
_diffrn_measured_fraction_theta_full 0.999
_diffrn_measured_fraction_theta_max 0.943
_diffrn_measurement_device_type 'Bruker APEX-II CCD'
_diffrn_measurement_method '\f and \w scans'
_diffrn_radiation_type MoK\a
_diffrn_radiation_wavelength 0.71073
_diffrn_reflns_av_R_equivalents 0.0908
_diffrn_reflns_av_unetI/netI 0.0735
_diffrn_reflns_Laue_measured_fraction_full 0.999
_diffrn_reflns_Laue_measured_fraction_max 0.943
_diffrn_reflns_limit_h_max 9
_diffrn_reflns_limit_h_min -9
_diffrn_reflns_limit_k_max 22
_diffrn_reflns_limit_k_min -22
_diffrn_reflns_limit_l_max 26
_diffrn_reflns_limit_l_min -26
_diffrn_reflns_number 32451
_diffrn_reflns_point_group_measured_fraction_full 0.999
_diffrn_reflns_point_group_measured_fraction_max 0.943
_diffrn_reflns_theta_full 24.999
_diffrn_reflns_theta_max 24.999
_diffrn_reflns_theta_min 2.130
_diffrn_standards_number 0
_exptl_absorpt_coefficient_mu 5.225
_exptl_absorpt_correction_T_max 0.4285
_exptl_absorpt_correction_T_min 0.2449
_exptl_absorpt_correction_type multi-scan
_exptl_absorpt_process_details
;
SADABS-2014/3 (Bruker,2014/3) was used for absorption correction.
wR2(int) was 0.1301 before and 0.0621 after correction.
The Ratio of minimum to maximum transmission is 0.5715.
The \l/2 correction factor is Not present.
;
_exptl_crystal_colour yellow
_exptl_crystal_colour_primary yellow
_exptl_crystal_density_diffrn 1.786
_exptl_crystal_description block
_exptl_crystal_F_000 1784
_exptl_crystal_size_max 0.38
_exptl_crystal_size_mid 0.24
_exptl_crystal_size_min 0.17
_refine_diff_density_max 3.866
_refine_diff_density_min -1.805
_refine_diff_density_rms 0.206
_refine_ls_extinction_method none
_refine_ls_goodness_of_fit_ref 1.097
_refine_ls_hydrogen_treatment constr
_refine_ls_matrix_type full
_refine_ls_number_parameters 403
_refine_ls_number_reflns 5997
_refine_ls_number_restraints 120
_refine_ls_restrained_S_all 1.100
_refine_ls_R_factor_all 0.1025
_refine_ls_R_factor_gt 0.0761
_refine_ls_shift/su_max 0.001
_refine_ls_shift/su_mean 0.000
_refine_ls_structure_factor_coef Fsqd
_refine_ls_weighting_details 'w=1/[\s^2^(Fo^2^)+(0.0741P)^2^+53.6891P] where P=(Fo^2^+2Fc^2^)/3'
_refine_ls_weighting_scheme calc
_refine_ls_wR_factor_gt 0.1824
_refine_ls_wR_factor_ref 0.1922
_reflns_Friedel_coverage 0.000
_reflns_number_gt 4370
_reflns_number_total 5997
_reflns_threshold_expression 'I > 2\s(I)'
_cod_data_source_file c6dt04271f2.cif
_cod_data_source_block aks04
_cod_depositor_comments
;
Adding full bibliography for 7041733--7041736.cif.

2018-01-25
Z value and formula fixed to values more according to usual
chemical conventions.                 miguel
;
_cod_original_formula_moiety '0.04(C31 H33 Cl Ir N2 S Se), 0.04(F6 P)'
_cod_original_formula_sum 'C1.24 H1.32 Cl0.04 F0.24 Ir0.04 N0.08 P0.04 S0.04 Se0.04'
_cod_original_formula_units_Z 100
_cod_original_formula_weight 36.69
_cod_database_code 7041733
_shelx_space_group_comment
;
The symmetry employed for this shelxl refinement is uniquely defined
by the following loop, which should always be used as a source of
symmetry information in preference to the above space-group names.
They are only intended as comments.
;
_olex2_refinement_description
;
1. Twinned data refinement
 Scales: 0.9934(6) 0.0066(6)
2. Fixed Uiso
 At 1.2 times of:
  All C(H) groups, All C(H,H) groups
 At 1.5 times of:
  All C(H,H,H) groups
3. Uiso/Uaniso restraints and constraints
F5 \\sim P1 \\sim F6 \\sim F3 \\sim F4 \\sim F2 \\sim F1: within 2A with sigma
of 0.01 and sigma for terminal atoms of 0.02
C12 \\sim C11 \\sim C10: within 2A with sigma of 0.01 and sigma for terminal
atoms of 0.02
4. Rigid body (RIGU) restrains
 F5, P1, F6, F3, F4, F2, F1
 with sigma for 1-2 distances of 0.01 and sigma for 1-3 distances of 0.01
 C12, C11, C10
 with sigma for 1-2 distances of 0.01 and sigma for 1-3 distances of 0.01
5.a Secondary CH2 refined with riding coordinates:
 C7(H7A,H7B), C15(H15A,H15B)
5.b Aromatic/amide H refined with riding coordinates:
 C5(H5), C17(H17), C2(H2), C3(H3), C9(H9), C1(H1), C21(H21), C20(H20), C4(H4),
 C19(H19), C18(H18), C11(H11), C12(H12), C10(H10)
5.c Idealised Me refined as rotating group:
 C31(H31A,H31B,H31C), C28(H28A,H28B,H28C), C30(H30A,H30B,H30C), C29(H29A,H29B,
 H29C), C27(H27A,H27B,H27C)
;
_shelx_shelxl_version_number 2014/7
_olex2_submission_special_instructions 'No special instructions were received'

loop_
_space_group_symop_operation_xyz
'x, y, z'
'-x+1/2, y+1/2, -z+1/2'
'-x, -y, -z'
'x-1/2, -y-1/2, z-1/2'

loop_
_atom_site_label
_atom_site_type_symbol
_atom_site_fract_x
_atom_site_fract_y
_atom_site_fract_z
_atom_site_U_iso_or_equiv
_atom_site_adp_type
_atom_site_occupancy
_atom_site_site_symmetry_order
_atom_site_calc_flag
_atom_site_refinement_flags_posn
_atom_site_refinement_flags_adp
Ir1 Ir 0.70108(7) 0.79315(3) 0.87273(2) 0.0376(2) Uani 1 1 d . .
Se1 Se 0.90233(19) 0.88181(8) 0.83420(7) 0.0497(4) Uani 1 1 d . .
S1 S 0.6182(4) 0.75205(18) 0.77607(17) 0.0415(8) Uani 1 1 d . .
P1 P 0.7912(5) 0.6453(2) 0.58059(19) 0.0526(10) Uani 1 1 d . U
C22 C 0.5393(19) 0.8615(8) 0.9221(8) 0.055(4) Uani 1 1 d . .
C24 C 0.5604(18) 0.7454(9) 0.9428(7) 0.053(4) Uani 1 1 d . .
N1 N 0.7755(14) 0.8557(6) 0.7144(5) 0.043(3) Uani 1 1 d . .
F5 F 0.6320(13) 0.6820(6) 0.6045(5) 0.080(3) Uani 1 1 d . U
F6 F 0.7266(15) 0.6517(7) 0.5141(5) 0.098(4) Uani 1 1 d . U
C23 C 0.4592(18) 0.7949(8) 0.9131(7) 0.048(3) Uani 1 1 d . .
N2 N 0.8052(13) 0.9667(6) 0.7327(5) 0.041(3) Uani 1 1 d . .
C6 C 0.4464(17) 0.7953(8) 0.7408(6) 0.043(3) Uani 1 1 d . .
F3 F 0.8531(15) 0.6397(7) 0.6485(5) 0.093(3) Uani 1 1 d . U
C7 C 0.778(2) 0.7795(7) 0.7245(7) 0.048(4) Uani 1 1 d . .
H7A H 0.8854 0.7659 0.7411 0.057 Uiso 1 1 calc R .
H7B H 0.7608 0.7558 0.6860 0.057 Uiso 1 1 calc R .
F4 F 0.8784(17) 0.7186(6) 0.5756(6) 0.104(4) Uani 1 1 d . U
C13 C 0.7436(18) 0.9608(8) 0.6735(7) 0.049(4) Uani 1 1 d . .
F2 F 0.9546(14) 0.6090(7) 0.5590(5) 0.091(3) Uani 1 1 d . U
C14 C 0.8257(16) 0.9026(7) 0.7569(6) 0.039(3) Uani 1 1 d . .
C16 C 1.0202(17) 1.0537(7) 0.7603(7) 0.045(4) Uani 1 1 d . .
C25 C 0.7033(19) 0.7798(8) 0.9719(7) 0.050(4) Uani 1 1 d . .
C8 C 0.7228(18) 0.8883(8) 0.6612(7) 0.047(4) Uani 1 1 d . .
C15 C 0.8398(17) 1.0327(7) 0.7635(7) 0.044(3) Uani 1 1 d . .
H15A H 0.8107 1.0285 0.8056 0.053 Uiso 1 1 calc R .
H15B H 0.7713 1.0692 0.7453 0.053 Uiso 1 1 calc R .
F1 F 0.7010(18) 0.5729(6) 0.5860(6) 0.107(4) Uani 1 1 d . U
C5 C 0.4142(18) 0.8663(8) 0.7473(7) 0.051(4) Uani 1 1 d . .
H5 H 0.4820 0.8934 0.7727 0.061 Uiso 1 1 calc R .
C17 C 1.121(2) 1.0550(8) 0.8117(8) 0.056(4) Uani 1 1 d . .
H17 H 1.0761 1.0435 0.8488 0.067 Uiso 1 1 calc R .
C2 C 0.216(3) 0.7865(13) 0.6720(8) 0.080(6) Uani 1 1 d . .
H2 H 0.1470 0.7597 0.6467 0.096 Uiso 1 1 calc R .
C3 C 0.185(2) 0.8588(14) 0.6780(8) 0.079(6) Uani 1 1 d . .
H3 H 0.0992 0.8804 0.6561 0.095 Uiso 1 1 calc R .
Cl1 Cl 0.9008(5) 0.6999(2) 0.8597(2) 0.0605(10) Uani 1 1 d . .
C9 C 0.659(2) 0.8642(9) 0.6058(8) 0.067(5) Uani 1 1 d . .
H9 H 0.6462 0.8167 0.5978 0.080 Uiso 1 1 calc R .
C1 C 0.3456(19) 0.7549(10) 0.7029(7) 0.057(4) Uani 1 1 d . .
H1 H 0.3655 0.7072 0.6984 0.068 Uiso 1 1 calc R .
C21 C 1.0906(19) 1.0750(9) 0.7068(8) 0.054(4) Uani 1 1 d . .
H21 H 1.0238 1.0780 0.6720 0.065 Uiso 1 1 calc R .
C26 C 0.6848(19) 0.8531(7) 0.9584(7) 0.047(4) Uani 1 1 d . .
C20 C 1.257(2) 1.0918(9) 0.7035(8) 0.060(4) Uani 1 1 d . .
H20 H 1.3028 1.1018 0.6663 0.072 Uiso 1 1 calc R .
C31 C 0.800(2) 0.9084(10) 0.9817(9) 0.074(5) Uani 1 1 d . .
H31A H 0.8265 0.9396 0.9493 0.111 Uiso 1 1 calc GR .
H31B H 0.8997 0.8869 0.9975 0.111 Uiso 1 1 calc GR .
H31C H 0.7483 0.9342 1.0132 0.111 Uiso 1 1 calc GR .
C28 C 0.295(2) 0.7814(11) 0.8862(9) 0.075(6) Uani 1 1 d . .
H28A H 0.3016 0.7431 0.8581 0.112 Uiso 1 1 calc GR .
H28B H 0.2562 0.8225 0.8652 0.112 Uiso 1 1 calc GR .
H28C H 0.2202 0.7696 0.9174 0.112 Uiso 1 1 calc GR .
C4 C 0.286(2) 0.8961(11) 0.7172(9) 0.070(5) Uani 1 1 d . .
H4 H 0.2645 0.9435 0.7231 0.085 Uiso 1 1 calc R .
C30 C 0.837(2) 0.7460(11) 1.0084(8) 0.076(5) Uani 1 1 d . .
H30A H 0.9313 0.7763 1.0108 0.114 Uiso 1 1 calc GR .
H30B H 0.8666 0.7026 0.9899 0.114 Uiso 1 1 calc GR .
H30C H 0.7986 0.7371 1.0485 0.114 Uiso 1 1 calc GR .
C19 C 1.352(2) 1.0936(9) 0.7550(10) 0.073(6) Uani 1 1 d . .
H19 H 1.4617 1.1085 0.7538 0.088 Uiso 1 1 calc R .
C18 C 1.286(2) 1.0732(9) 0.8094(9) 0.063(5) Uani 1 1 d . .
H18 H 1.3533 1.0717 0.8444 0.075 Uiso 1 1 calc R .
C11 C 0.635(3) 0.9850(10) 0.5753(9) 0.084(4) Uani 1 1 d . U
H11 H 0.6079 1.0166 0.5446 0.101 Uiso 1 1 calc R .
C12 C 0.692(3) 1.0097(10) 0.6307(8) 0.076(4) Uani 1 1 d . U
H12 H 0.6947 1.0574 0.6391 0.091 Uiso 1 1 calc R .
C29 C 0.519(2) 0.6691(9) 0.9534(9) 0.073(5) Uani 1 1 d . .
H29A H 0.4385 0.6658 0.9844 0.109 Uiso 1 1 calc GR .
H29B H 0.6174 0.6444 0.9660 0.109 Uiso 1 1 calc GR .
H29C H 0.4745 0.6490 0.9166 0.109 Uiso 1 1 calc GR .
C10 C 0.618(3) 0.9129(10) 0.5647(10) 0.086(5) Uani 1 1 d . U
H10 H 0.5757 0.8983 0.5271 0.103 Uiso 1 1 calc R .
C27 C 0.465(2) 0.9314(9) 0.9036(9) 0.074(6) Uani 1 1 d . .
H27A H 0.4260 0.9551 0.9388 0.111 Uiso 1 1 calc GR .
H27B H 0.3737 0.9239 0.8755 0.111 Uiso 1 1 calc GR .
H27C H 0.5472 0.9596 0.8849 0.111 Uiso 1 1 calc GR .

loop_
_atom_site_aniso_label
_atom_site_aniso_U_11
_atom_site_aniso_U_22
_atom_site_aniso_U_33
_atom_site_aniso_U_23
_atom_site_aniso_U_13
_atom_site_aniso_U_12
Ir1 0.0392(3) 0.0314(3) 0.0423(3) 0.0002(3) 0.0017(2) 0.0002(2)
Se1 0.0462(9) 0.0502(9) 0.0527(9) 0.0005(7) 0.0006(7) -0.0141(7)
S1 0.043(2) 0.0316(19) 0.050(2) -0.0018(15) 0.0031(16) -0.0063(15)
P1 0.056(2) 0.050(2) 0.052(2) 0.0036(19) 0.0025(19) 0.0071(19)
C22 0.044(9) 0.044(9) 0.076(11) 0.009(8) -0.009(8) 0.027(7)
C24 0.040(8) 0.063(11) 0.059(10) -0.002(8) 0.020(7) -0.015(8)
N1 0.048(7) 0.035(7) 0.047(7) 0.006(5) 0.004(6) -0.003(5)
F5 0.068(6) 0.089(7) 0.083(7) -0.002(5) 0.011(5) 0.013(5)
F6 0.089(7) 0.145(10) 0.059(6) 0.011(6) -0.001(5) 0.016(7)
C23 0.048(9) 0.045(9) 0.051(8) 0.005(8) -0.004(7) 0.011(7)
N2 0.033(6) 0.035(7) 0.056(7) 0.003(6) 0.003(5) 0.008(5)
C6 0.045(8) 0.043(8) 0.041(7) 0.002(7) -0.003(6) -0.005(7)
F3 0.103(8) 0.112(8) 0.065(6) 0.010(6) 0.001(5) 0.025(7)
C7 0.064(10) 0.033(8) 0.047(8) -0.011(6) 0.009(7) 0.005(7)
F4 0.109(8) 0.079(7) 0.125(9) 0.006(6) 0.024(7) -0.014(6)
C13 0.049(9) 0.035(8) 0.062(10) 0.002(7) -0.016(7) -0.007(7)
F2 0.086(7) 0.105(8) 0.084(7) 0.003(6) 0.022(6) 0.032(6)
C14 0.030(7) 0.035(8) 0.053(8) -0.016(7) 0.002(6) -0.009(6)
C16 0.030(7) 0.039(8) 0.067(10) -0.008(7) -0.003(7) 0.005(6)
C25 0.046(9) 0.057(10) 0.048(9) -0.002(7) 0.007(7) 0.004(7)
C8 0.051(9) 0.047(9) 0.044(8) 0.013(7) -0.014(7) 0.002(7)
C15 0.041(8) 0.036(8) 0.055(9) 0.000(7) 0.000(7) -0.007(6)
F1 0.142(9) 0.068(7) 0.114(8) -0.019(6) 0.042(7) -0.019(6)
C5 0.039(8) 0.051(10) 0.062(10) -0.005(8) 0.001(7) 0.015(7)
C17 0.060(11) 0.044(9) 0.063(10) 0.000(8) -0.005(8) -0.004(8)
C2 0.071(13) 0.12(2) 0.050(10) -0.015(12) 0.002(9) -0.023(13)
C3 0.038(10) 0.14(2) 0.060(12) 0.018(13) -0.003(8) 0.025(12)
Cl1 0.063(3) 0.045(2) 0.073(3) 0.000(2) 0.004(2) 0.0140(19)
C9 0.091(14) 0.047(10) 0.061(11) -0.001(8) -0.007(10) -0.003(9)
C1 0.042(9) 0.064(11) 0.064(10) -0.015(9) 0.007(8) -0.011(8)
C21 0.042(9) 0.061(10) 0.060(10) 0.001(8) -0.001(7) 0.001(8)
C26 0.059(10) 0.031(8) 0.052(9) -0.007(7) 0.021(7) -0.007(7)
C20 0.044(9) 0.073(12) 0.063(11) 0.002(9) 0.013(8) -0.001(8)
C31 0.076(13) 0.070(12) 0.075(12) -0.023(10) -0.003(10) -0.021(10)
C28 0.047(10) 0.094(15) 0.084(13) -0.009(11) 0.010(9) 0.012(10)
C4 0.051(10) 0.077(13) 0.084(13) -0.006(10) 0.003(10) 0.027(10)
C30 0.081(13) 0.087(15) 0.059(11) 0.007(10) -0.020(10) 0.012(11)
C19 0.040(10) 0.059(12) 0.121(18) 0.010(11) 0.004(11) -0.005(8)
C18 0.046(10) 0.065(11) 0.075(12) -0.001(9) -0.015(9) 0.008(8)
C11 0.118(11) 0.055(7) 0.079(9) 0.017(7) -0.030(8) -0.001(8)
C12 0.103(11) 0.049(8) 0.074(9) 0.017(7) -0.020(8) 0.000(8)
C29 0.088(14) 0.051(11) 0.081(13) 0.005(9) 0.031(11) -0.016(10)
C10 0.120(12) 0.055(8) 0.080(10) 0.010(8) -0.032(9) -0.006(9)
C27 0.092(14) 0.050(11) 0.080(13) -0.003(9) 0.025(11) 0.037(10)

loop_
_atom_type_symbol
_atom_type_description
_atom_type_scat_dispersion_real
_atom_type_scat_dispersion_imag
_atom_type_scat_source
C C 0.0033 0.0016 'International Tables Vol C Tables 4.2.6.8 and 6.1.1.4'
H H 0.0000 0.0000 'International Tables Vol C Tables 4.2.6.8 and 6.1.1.4'
Cl Cl 0.1484 0.1585 'International Tables Vol C Tables 4.2.6.8 and 6.1.1.4'
F F 0.0171 0.0103 'International Tables Vol C Tables 4.2.6.8 and 6.1.1.4'
Ir Ir -1.4442 7.9887 'International Tables Vol C Tables 4.2.6.8 and 6.1.1.4'
N N 0.0061 0.0033 'International Tables Vol C Tables 4.2.6.8 and 6.1.1.4'
P P 0.1023 0.0942 'International Tables Vol C Tables 4.2.6.8 and 6.1.1.4'
S S 0.1246 0.1234 'International Tables Vol C Tables 4.2.6.8 and 6.1.1.4'
Se Se -0.0929 2.2259 'International Tables Vol C Tables 4.2.6.8 and 6.1.1.4'

loop_
_geom_angle_atom_site_label_1
_geom_angle_atom_site_label_2
_geom_angle_atom_site_label_3
_geom_angle
S1 Ir1 Se1 94.99(9)
S1 Ir1 Cl1 79.62(14)
C22 Ir1 Se1 99.9(5)
C22 Ir1 S1 119.9(4)
C22 Ir1 C23 38.7(6)
C22 Ir1 C25 63.7(6)
C22 Ir1 Cl1 156.4(4)
C22 Ir1 C26 37.6(6)
C24 Ir1 Se1 153.0(4)
C24 Ir1 S1 111.7(4)
C24 Ir1 C22 63.4(6)
C24 Ir1 C23 37.8(6)
C24 Ir1 C25 39.2(6)
C24 Ir1 Cl1 98.1(5)
C24 Ir1 C26 63.8(6)
C23 Ir1 Se1 136.7(4)
C23 Ir1 S1 98.2(4)
C23 Ir1 C25 64.8(6)
C23 Ir1 Cl1 132.1(4)
C23 Ir1 C26 64.2(6)
C25 Ir1 Se1 115.3(4)
C25 Ir1 S1 149.0(4)
C25 Ir1 Cl1 92.7(4)
C25 Ir1 C26 37.9(5)
Cl1 Ir1 Se1 90.85(12)
C26 Ir1 Se1 89.8(4)
C26 Ir1 S1 157.4(4)
C26 Ir1 Cl1 122.5(4)
C14 Se1 Ir1 104.8(4)
C6 S1 Ir1 116.2(5)
C6 S1 C7 98.6(7)
C7 S1 Ir1 106.5(5)
F5 P1 F3 87.1(6)
F5 P1 F4 89.9(7)
F5 P1 F2 177.8(7)
F6 P1 F5 91.5(6)
F6 P1 F3 178.7(7)
F6 P1 F4 90.1(8)
F6 P1 F2 90.6(7)
F6 P1 F1 89.9(8)
F3 P1 F4 89.8(8)
F3 P1 F2 90.8(6)
F4 P1 F2 89.4(7)
F1 P1 F5 88.9(7)
F1 P1 F3 90.2(8)
F1 P1 F4 178.9(8)
F1 P1 F2 91.8(7)
C23 C22 Ir1 71.0(9)
C23 C22 C27 124.6(14)
C26 C22 Ir1 73.3(8)
C26 C22 C23 110.1(12)
C26 C22 C27 124.7(16)
C27 C22 Ir1 129.5(12)
C23 C24 Ir1 71.9(9)
C23 C24 C25 110.1(14)
C23 C24 C29 126.4(15)
C25 C24 Ir1 72.4(8)
C25 C24 C29 122.7(16)
C29 C24 Ir1 130.1(11)
C14 N1 C7 123.2(12)
C14 N1 C8 111.7(12)
C8 N1 C7 125.1(12)
C22 C23 Ir1 70.3(9)
C22 C23 C28 127.8(14)
C24 C23 Ir1 70.3(8)
C24 C23 C22 106.2(13)
C24 C23 C28 125.5(16)
C28 C23 Ir1 130.3(12)
C13 N2 C15 124.7(12)
C14 N2 C13 109.7(12)
C14 N2 C15 125.6(12)
C5 C6 S1 123.7(11)
C1 C6 S1 116.4(12)
C1 C6 C5 119.9(15)
S1 C7 H7A 109.2
S1 C7 H7B 109.2
N1 C7 S1 111.9(9)
N1 C7 H7A 109.2
N1 C7 H7B 109.2
H7A C7 H7B 107.9
N2 C13 C8 107.2(12)
C12 C13 N2 132.9(15)
C12 C13 C8 119.7(15)
N1 C14 Se1 125.9(11)
N2 C14 Se1 126.8(10)
N2 C14 N1 107.2(12)
C17 C16 C15 120.6(15)
C17 C16 C21 116.9(14)
C21 C16 C15 122.5(14)
C24 C25 Ir1 68.4(8)
C24 C25 C30 126.7(16)
C26 C25 Ir1 71.6(8)
C26 C25 C24 105.7(14)
C26 C25 C30 127.5(16)
C30 C25 Ir1 125.4(12)
N1 C8 C13 104.2(12)
N1 C8 C9 134.0(15)
C9 C8 C13 121.8(14)
N2 C15 C16 112.2(12)
N2 C15 H15A 109.2
N2 C15 H15B 109.2
C16 C15 H15A 109.2
C16 C15 H15B 109.2
H15A C15 H15B 107.9
C6 C5 H5 119.8
C4 C5 C6 120.5(16)
C4 C5 H5 119.8
C16 C17 H17 119.3
C16 C17 C18 121.4(16)
C18 C17 H17 119.3
C3 C2 H2 119.4
C1 C2 H2 119.4
C1 C2 C3 121.2(17)
C2 C3 H3 121.1
C4 C3 C2 117.8(17)
C4 C3 H3 121.1
C8 C9 H9 121.7
C10 C9 C8 116.6(17)
C10 C9 H9 121.7
C6 C1 H1 120.6
C2 C1 C6 118.8(17)
C2 C1 H1 120.6
C16 C21 H21 118.8
C16 C21 C20 122.4(15)
C20 C21 H21 118.8
C22 C26 Ir1 69.1(9)
C22 C26 C25 107.9(13)
C22 C26 C31 128.2(15)
C25 C26 Ir1 70.5(8)
C25 C26 C31 123.9(16)
C31 C26 Ir1 127.4(11)
C21 C20 H20 120.4
C19 C20 C21 119.2(16)
C19 C20 H20 120.4
C26 C31 H31A 109.5
C26 C31 H31B 109.5
C26 C31 H31C 109.5
H31A C31 H31B 109.5
H31A C31 H31C 109.5
H31B C31 H31C 109.5
C23 C28 H28A 109.5
C23 C28 H28B 109.5
C23 C28 H28C 109.5
H28A C28 H28B 109.5
H28A C28 H28C 109.5
H28B C28 H28C 109.5
C5 C4 C3 121.9(19)
C5 C4 H4 119.1
C3 C4 H4 119.1
C25 C30 H30A 109.5
C25 C30 H30B 109.5
C25 C30 H30C 109.5
H30A C30 H30B 109.5
H30A C30 H30C 109.5
H30B C30 H30C 109.5
C20 C19 H19 120.0
C20 C19 C18 120.0(16)
C18 C19 H19 120.0
C17 C18 H18 120.1
C19 C18 C17 119.9(16)
C19 C18 H18 120.1
C12 C11 H11 119.5
C12 C11 C10 120.9(18)
C10 C11 H11 119.5
C13 C12 H12 121.2
C11 C12 C13 117.5(17)
C11 C12 H12 121.2
C24 C29 H29A 109.5
C24 C29 H29B 109.5
C24 C29 H29C 109.5
H29A C29 H29B 109.5
H29A C29 H29C 109.5
H29B C29 H29C 109.5
C9 C10 C11 123.1(19)
C9 C10 H10 118.4
C11 C10 H10 118.4
C22 C27 H27A 109.5
C22 C27 H27B 109.5
C22 C27 H27C 109.5
H27A C27 H27B 109.5
H27A C27 H27C 109.5
H27B C27 H27C 109.5

loop_
_geom_bond_atom_site_label_1
_geom_bond_atom_site_label_2
_geom_bond_distance
Ir1 Se1 2.5141(16)
Ir1 S1 2.355(4)
Ir1 C22 2.165(15)
Ir1 C24 2.152(14)
Ir1 C23 2.173(15)
Ir1 C25 2.206(15)
Ir1 Cl1 2.427(4)
Ir1 C26 2.220(14)
Se1 C14 1.844(15)
S1 C6 1.777(15)
S1 C7 1.823(15)
P1 F5 1.571(11)
P1 F6 1.551(11)
P1 F3 1.573(12)
P1 F4 1.573(12)
P1 F2 1.578(11)
P1 F1 1.569(13)
C22 C23 1.44(2)
C22 C26 1.41(2)
C22 C27 1.52(2)
C24 C23 1.40(2)
C24 C25 1.46(2)
C24 C29 1.51(2)
N1 C7 1.471(17)
N1 C14 1.351(17)
N1 C8 1.386(17)
C23 C28 1.46(2)
N2 C13 1.391(18)
N2 C14 1.344(18)
N2 C15 1.457(17)
C6 C5 1.39(2)
C6 C1 1.39(2)
C7 H7A 0.9700
C7 H7B 0.9700
C13 C8 1.42(2)
C13 C12 1.38(2)
C16 C15 1.517(19)
C16 C17 1.38(2)
C16 C21 1.39(2)
C25 C26 1.44(2)
C25 C30 1.48(2)
C8 C9 1.39(2)
C15 H15A 0.9700
C15 H15B 0.9700
C5 H5 0.9300
C5 C4 1.34(2)
C17 H17 0.9300
C17 C18 1.39(2)
C2 H2 0.9300
C2 C3 1.41(3)
C2 C1 1.38(3)
C3 H3 0.9300
C3 C4 1.37(3)
C9 H9 0.9300
C9 C10 1.34(2)
C1 H1 0.9300
C21 H21 0.9300
C21 C20 1.39(2)
C26 C31 1.49(2)
C20 H20 0.9300
C20 C19 1.36(3)
C31 H31A 0.9600
C31 H31B 0.9600
C31 H31C 0.9600
C28 H28A 0.9600
C28 H28B 0.9600
C28 H28C 0.9600
C4 H4 0.9300
C30 H30A 0.9600
C30 H30B 0.9600
C30 H30C 0.9600
C19 H19 0.9300
C19 C18 1.39(3)
C18 H18 0.9300
C11 H11 0.9300
C11 C12 1.38(3)
C11 C10 1.40(3)
C12 H12 0.9300
C29 H29A 0.9600
C29 H29B 0.9600
C29 H29C 0.9600
C10 H10 0.9300
C27 H27A 0.9600
C27 H27B 0.9600
C27 H27C 0.9600

loop_
_geom_torsion_atom_site_label_1
_geom_torsion_atom_site_label_2
_geom_torsion_atom_site_label_3
_geom_torsion_atom_site_label_4
_geom_torsion
Ir1 Se1 C14 N1 -45.8(12)
Ir1 Se1 C14 N2 132.4(11)
Ir1 S1 C6 C5 34.5(15)
Ir1 S1 C6 C1 -148.3(10)
Ir1 S1 C7 N1 -70.5(11)
Ir1 C22 C23 C24 61.5(11)
Ir1 C22 C23 C28 -126.3(17)
Ir1 C22 C26 C25 -60.1(10)
Ir1 C22 C26 C31 121.8(16)
Ir1 C24 C23 C22 -61.6(11)
Ir1 C24 C23 C28 126.0(17)
Ir1 C24 C25 C26 62.3(10)
Ir1 C24 C25 C30 -118.8(17)
Ir1 C25 C26 C22 59.2(11)
Ir1 C25 C26 C31 -122.6(15)
S1 C6 C5 C4 177.2(13)
S1 C6 C1 C2 -176.7(13)
C24 C25 C26 Ir1 -60.2(10)
C24 C25 C26 C22 -1.0(16)
C24 C25 C26 C31 177.2(14)
N1 C8 C9 C10 178.5(19)
C23 C22 C26 Ir1 61.9(11)
C23 C22 C26 C25 1.8(18)
C23 C22 C26 C31 -176.3(15)
C23 C24 C25 Ir1 -62.4(11)
C23 C24 C25 C26 -0.1(17)
C23 C24 C25 C30 178.8(16)
N2 C13 C8 N1 -0.5(16)
N2 C13 C8 C9 178.6(15)
N2 C13 C12 C11 -179.4(18)
C6 S1 C7 N1 50.1(12)
C6 C5 C4 C3 -2(3)
C7 S1 C6 C5 -78.7(14)
C7 S1 C6 C1 98.4(12)
C7 N1 C14 Se1 -0.9(19)
C7 N1 C14 N2 -179.3(12)
C7 N1 C8 C13 179.9(13)
C7 N1 C8 C9 1(3)
C13 N2 C14 Se1 -179.5(10)
C13 N2 C14 N1 -1.0(15)
C13 N2 C15 C16 -96.0(16)
C13 C8 C9 C10 0(3)
C14 N1 C7 S1 71.6(16)
C14 N1 C8 C13 -0.1(16)
C14 N1 C8 C9 -179.0(18)
C14 N2 C13 C8 1.0(17)
C14 N2 C13 C12 175.1(19)
C14 N2 C15 C16 84.8(16)
C16 C17 C18 C19 3(3)
C16 C21 C20 C19 -6(3)
C25 C24 C23 Ir1 62.7(10)
C25 C24 C23 C22 1.2(18)
C25 C24 C23 C28 -171.3(15)
C8 N1 C7 S1 -108.4(14)
C8 N1 C14 Se1 179.1(10)
C8 N1 C14 N2 0.7(16)
C8 C13 C12 C11 -6(3)
C8 C9 C10 C11 0(3)
C15 N2 C13 C8 -178.3(13)
C15 N2 C13 C12 -4(3)
C15 N2 C14 Se1 -0.2(19)
C15 N2 C14 N1 178.3(12)
C15 C16 C17 C18 179.1(14)
C15 C16 C21 C20 -177.7(15)
C5 C6 C1 C2 1(2)
C17 C16 C15 N2 -112.8(15)
C17 C16 C21 C20 5(2)
C2 C3 C4 C5 3(3)
C3 C2 C1 C6 0(3)
C1 C6 C5 C4 0(2)
C1 C2 C3 C4 -2(3)
C21 C16 C15 N2 69.7(18)
C21 C16 C17 C18 -3(2)
C21 C20 C19 C18 5(3)
C26 C22 C23 Ir1 -63.3(11)
C26 C22 C23 C24 -1.8(18)
C26 C22 C23 C28 170.4(16)
C20 C19 C18 C17 -4(3)
C30 C25 C26 Ir1 120.9(17)
C30 C25 C26 C22 -179.9(16)
C30 C25 C26 C31 -2(3)
C12 C13 C8 N1 -175.6(16)
C12 C13 C8 C9 3(3)
C12 C11 C10 C9 -2(4)
C29 C24 C23 Ir1 -126.9(16)
C29 C24 C23 C22 171.5(15)
C29 C24 C23 C28 -1(3)
C29 C24 C25 Ir1 126.8(15)
C29 C24 C25 C26 -170.9(14)
C29 C24 C25 C30 8(2)
C10 C11 C12 C13 5(3)
C27 C22 C23 Ir1 125.5(17)
C27 C22 C23 C24 -173.0(15)
C27 C22 C23 C28 -1(3)
C27 C22 C26 Ir1 -127.0(17)
C27 C22 C26 C25 173.0(15)
C27 C22 C26 C31 -5(3)

loop_
_twin_individual_id
_twin_individual_mass_fraction_refined
1 0.9934(6)
2 0.0066(6)

loop_
_smtbx_masks_void_nr
_smtbx_masks_void_average_x
_smtbx_masks_void_average_y
_smtbx_masks_void_average_z
_smtbx_masks_void_volume
_smtbx_masks_void_count_electrons
1 -0.117 0.034 0.060 9.5 0.0
2 0.000 0.000 0.500 113.4 33.0
3 0.117 -0.034 0.940 9.5 0.0
4 0.500 0.500 1.000 113.4 33.0
5 0.383 0.466 0.560 9.5 0.0
6 0.617 0.534 0.440 9.5 0.0
